data_2212926
loop_
_publ_author_name
'Zhi-Hong Zou'
'Yong Ling'
'Wen-Long Huang'

_publ_section_title 2-(2-Chloroacetyl)-6,7-dimethoxy-1-(phenoxymethyl)-1,2,3,4-tetrahydroisoquinoline
_journal_coeditor_code HK2202
_journal_issue 4
_journal_name_full 'Acta Crystallographica Section E'
_journal_page_first o1596
_journal_page_last o1597
_journal_paper_doi 10.1107/S1600536807009476
_journal_volume 63
_journal_year 2007
_chemical_formula_iupac 'C20 H22 Cl N O4'
_chemical_formula_moiety 'C20 H22 Cl N O4'
_chemical_formula_sum 'C20 H22 Cl N O4'
_chemical_formula_weight 375.84
_chemical_melting_point 400(2)
_chemical_name_systematic
;
2-(2-Chloroacetyl)-6,7-dimethoxy-1-(phenoxymethyl)-1,2,3,4-
tetrahydroisoquinoline
;
_space_group_IT_number 2
_symmetry_cell_setting triclinic
_symmetry_space_group_name_Hall '-P 1'
_symmetry_space_group_name_H-M 'P -1'
_atom_sites_solution_hydrogens geom
_atom_sites_solution_primary direct
_atom_sites_solution_secondary difmap
_audit_creation_method SHELXL97
_cell_angle_alpha 93.69(3)
_cell_angle_beta 107.82(3)
_cell_angle_gamma 111.10(3)
_cell_formula_units_Z 2
_cell_length_a 8.7110(17)
_cell_length_b 9.6550(19)
_cell_length_c 12.668(3)
_cell_measurement_reflns_used 25
_cell_measurement_temperature 294(2)
_cell_measurement_theta_max 12
_cell_measurement_theta_min 9
_cell_volume 927.9(5)
_computing_cell_refinement 'CAD-4 Software'
_computing_data_collection 'CAD-4 Software (Enraf--Nonius, 1989)'
_computing_data_reduction 'XCAD4 (Harms & Wocadlo, 1995)'
_computing_molecular_graphics 'SHELXTL (Bruker, 2000)'
_computing_publication_material SHELXTL
_computing_structure_refinement 'SHELXL97 (Sheldrick, 1997)'
_computing_structure_solution 'SHELXS97 (Sheldrick, 1997)'
_diffrn_ambient_temperature 294(2)
_diffrn_measured_fraction_theta_full 0.999
_diffrn_measured_fraction_theta_max 0.999
_diffrn_measurement_device_type 'Enraf--Nonius CAD-4'
_diffrn_measurement_method \w/2\q
_diffrn_radiation_monochromator graphite
_diffrn_radiation_source 'fine-focus sealed tube'
_diffrn_radiation_type MoK\a
_diffrn_radiation_wavelength 0.71073
_diffrn_reflns_av_R_equivalents 0.0154
_diffrn_reflns_av_sigmaI/netI 0.0321
_diffrn_reflns_limit_h_max 10
_diffrn_reflns_limit_h_min 0
_diffrn_reflns_limit_k_max 11
_diffrn_reflns_limit_k_min -11
_diffrn_reflns_limit_l_max 14
_diffrn_reflns_limit_l_min -15
_diffrn_reflns_number 3881
_diffrn_reflns_theta_full 25.97
_diffrn_reflns_theta_max 25.97
_diffrn_reflns_theta_min 1.72
_diffrn_standards_decay_% 0
_diffrn_standards_interval_time 120
_diffrn_standards_number 3
_exptl_absorpt_coefficient_mu 0.231
_exptl_absorpt_correction_T_max 0.9553
_exptl_absorpt_correction_T_min 0.9133
_exptl_absorpt_correction_type psi-scan
_exptl_absorpt_process_details '(North <i>et al.</i>,  1968)'
_exptl_crystal_colour colourless
_exptl_crystal_density_diffrn 1.345
_exptl_crystal_density_method 'not measured'
_exptl_crystal_description block
_exptl_crystal_F_000 396
_exptl_crystal_size_max 0.40
_exptl_crystal_size_mid 0.20
_exptl_crystal_size_min 0.20
_refine_diff_density_max 0.304
_refine_diff_density_min -0.264
_refine_ls_extinction_coef 0.036(6)
_refine_ls_extinction_expression Fc^*^=kFc[1+0.001xFc^2^\l^3^/sin(2\q)]^-1/4^
_refine_ls_extinction_method 'SHELXL97 (Sheldrick, 1997)'
_refine_ls_goodness_of_fit_ref 1.078
_refine_ls_hydrogen_treatment constr
_refine_ls_matrix_type full
_refine_ls_number_parameters 236
_refine_ls_number_reflns 3629
_refine_ls_number_restraints 0
_refine_ls_restrained_S_all 1.078
_refine_ls_R_factor_all 0.0786
_refine_ls_R_factor_gt 0.0539
_refine_ls_shift/su_max 0.000
_refine_ls_shift/su_mean 0.000
_refine_ls_structure_factor_coef Fsqd
_refine_ls_weighting_details 'calc w = 1/[\s^2^(Fo^2^)+(0.1P)^2^] where P=(Fo^2^+2Fc^2^)/3'
_refine_ls_weighting_scheme calc
_refine_ls_wR_factor_gt 0.1486
_refine_ls_wR_factor_ref 0.1674
_reflns_number_gt 2586
_reflns_number_total 3629
_reflns_threshold_expression I>2\s(I)
_cod_data_source_file hk2202.cif
_cod_data_source_block I
_cod_database_code 2212926
_cod_database_fobs_code 2212926

loop_
_symmetry_equiv_pos_as_xyz
'x, y, z'
'-x, -y, -z'

loop_
_atom_site_type_symbol
_atom_site_label
_atom_site_fract_x
_atom_site_fract_y
_atom_site_fract_z
_atom_site_U_iso_or_equiv
_atom_site_adp_type
_atom_site_calc_flag
_atom_site_refinement_flags
_atom_site_occupancy
Cl Cl 0.17710(11) 0.51102(10) 0.12183(6) 0.0824(3) Uani d . 1
O O1 0.7628(2) 1.0018(2) 0.89619(14) 0.0602(5) Uani d . 1
O O2 0.4500(2) 0.8493(2) 0.89564(13) 0.0535(5) Uani d . 1
O O3 0.1033(2) 0.35586(19) 0.35191(15) 0.0581(5) Uani d . 1
O O4 -0.0327(2) 0.63631(17) 0.35189(13) 0.0493(4) Uani d . 1
N N 0.2909(2) 0.6032(2) 0.39857(15) 0.0426(5) Uani d . 1
C C1 0.9280(4) 1.1052(4) 0.8959(3) 0.0827(10) Uani d . 1
H H1A 0.9999 1.1621 0.9711 0.124 Uiso calc R 1
H H1B 0.9091 1.1731 0.8462 0.124 Uiso calc R 1
H H1C 0.9862 1.0499 0.8702 0.124 Uiso calc R 1
C C2 0.2767(3) 0.7835(3) 0.8983(2) 0.0526(6) Uani d . 1
H H2A 0.2803 0.8056 0.9742 0.079 Uiso calc R 1
H H2B 0.2296 0.6759 0.8730 0.079 Uiso calc R 1
H H2C 0.2034 0.8248 0.8495 0.079 Uiso calc R 1
C C3 0.6431(3) 0.9126(3) 0.79509(18) 0.0434(5) Uani d . 1
C C4 0.4719(3) 0.8296(2) 0.79472(17) 0.0389(5) Uani d . 1
C C5 0.3433(3) 0.7380(2) 0.69643(18) 0.0387(5) Uani d . 1
H H5A 0.2309 0.6825 0.6961 0.046 Uiso calc R 1
C C6 0.3793(3) 0.7270(2) 0.59609(17) 0.0369(5) Uani d . 1
C C7 0.2268(3) 0.6345(2) 0.48847(17) 0.0387(5) Uani d . 1
H H7A 0.1583 0.5380 0.5042 0.046 Uiso calc R 1
C C8 0.4289(3) 0.7347(3) 0.38480(19) 0.0496(6) Uani d . 1
H H8A 0.3863 0.8140 0.3692 0.059 Uiso calc R 1
H H8B 0.4585 0.7064 0.3212 0.059 Uiso calc R 1
C C9 0.5911(3) 0.7933(3) 0.4911(2) 0.0538(6) Uani d . 1
H H9A 0.6509 0.7252 0.4954 0.065 Uiso calc R 1
H H9B 0.6709 0.8918 0.4873 0.065 Uiso calc R 1
C C10 0.5468(3) 0.8067(2) 0.59637(18) 0.0412(5) Uani d . 1
C C11 0.6780(3) 0.8992(3) 0.69732(19) 0.0456(6) Uani d . 1
H H11A 0.7911 0.9527 0.6980 0.055 Uiso calc R 1
C C12 0.2730(4) 0.4371(3) 0.2362(2) 0.0630(7) Uani d . 1
H H12A 0.2382 0.3295 0.2120 0.076 Uiso calc R 1
H H12B 0.4001 0.4860 0.2603 0.076 Uiso calc R 1
C C13 0.2154(3) 0.4626(3) 0.33435(19) 0.0444(5) Uani d . 1
C C14 0.1106(3) 0.7202(2) 0.45327(18) 0.0428(5) Uani d . 1
H H14A 0.0665 0.7361 0.5126 0.051 Uiso calc R 1
H H14B 0.1782 0.8184 0.4413 0.051 Uiso calc R 1
C C15 -0.1337(3) 0.7090(2) 0.29734(19) 0.0421(5) Uani d . 1
C C16 -0.1182(3) 0.8506(3) 0.3409(2) 0.0476(6) Uani d . 1
H H16A -0.0383 0.9014 0.4129 0.057 Uiso calc R 1
C C17 -0.2221(3) 0.9159(3) 0.2769(2) 0.0565(7) Uani d . 1
H H17A -0.2110 1.0112 0.3063 0.068 Uiso calc R 1
C C18 -0.3413(4) 0.8430(3) 0.1708(2) 0.0625(7) Uani d . 1
H H18A -0.4098 0.8884 0.1278 0.075 Uiso calc R 1
C C19 -0.3577(4) 0.7018(3) 0.1292(2) 0.0676(8) Uani d . 1
H H19A -0.4385 0.6510 0.0574 0.081 Uiso calc R 1
C C20 -0.2573(3) 0.6348(3) 0.1914(2) 0.0596(7) Uani d . 1
H H20A -0.2721 0.5381 0.1623 0.072 Uiso calc R 1

loop_
_atom_site_aniso_label
_atom_site_aniso_U_11
_atom_site_aniso_U_22
_atom_site_aniso_U_33
_atom_site_aniso_U_12
_atom_site_aniso_U_13
_atom_site_aniso_U_23
Cl 0.0804(6) 0.0953(6) 0.0458(4) 0.0143(5) 0.0134(4) 0.0120(4)
O1 0.0400(9) 0.0732(12) 0.0419(9) 0.0006(8) 0.0110(7) -0.0076(8)
O2 0.0429(9) 0.0726(11) 0.0376(9) 0.0147(8) 0.0158(7) 0.0034(8)
O3 0.0583(11) 0.0429(9) 0.0648(11) 0.0088(8) 0.0255(9) 0.0040(8)
O4 0.0435(9) 0.0402(9) 0.0476(9) 0.0119(7) 0.0007(7) 0.0037(7)
N 0.0385(10) 0.0429(10) 0.0394(10) 0.0072(8) 0.0162(8) 0.0050(8)
C1 0.0436(15) 0.094(2) 0.0648(18) -0.0143(15) 0.0153(13) -0.0175(16)
C2 0.0503(14) 0.0608(15) 0.0469(14) 0.0161(12) 0.0250(11) 0.0086(11)
C3 0.0373(11) 0.0455(12) 0.0381(12) 0.0112(10) 0.0082(9) 0.0029(9)
C4 0.0395(11) 0.0436(12) 0.0341(11) 0.0161(10) 0.0140(9) 0.0085(9)
C5 0.0344(11) 0.0398(11) 0.0410(12) 0.0110(9) 0.0161(9) 0.0110(9)
C6 0.0351(11) 0.0359(11) 0.0361(11) 0.0101(9) 0.0126(9) 0.0081(9)
C7 0.0352(11) 0.0378(11) 0.0370(11) 0.0067(9) 0.0144(9) 0.0064(9)
C8 0.0461(13) 0.0529(14) 0.0398(12) 0.0049(11) 0.0199(10) 0.0090(10)
C9 0.0412(12) 0.0623(15) 0.0452(13) 0.0026(11) 0.0212(11) 0.0046(11)
C10 0.0372(11) 0.0434(12) 0.0398(12) 0.0103(10) 0.0160(9) 0.0098(9)
C11 0.0327(11) 0.0491(13) 0.0452(13) 0.0048(10) 0.0153(10) 0.0071(10)
C12 0.0797(19) 0.0583(16) 0.0590(16) 0.0292(15) 0.0343(15) 0.0068(13)
C13 0.0417(12) 0.0470(13) 0.0428(12) 0.0181(11) 0.0124(10) 0.0083(10)
C14 0.0352(11) 0.0418(12) 0.0390(12) 0.0063(10) 0.0081(9) 0.0043(9)
C15 0.0347(11) 0.0399(12) 0.0452(12) 0.0077(9) 0.0134(10) 0.0114(10)
C16 0.0469(13) 0.0503(14) 0.0421(13) 0.0160(11) 0.0160(11) 0.0056(10)
C17 0.0642(16) 0.0516(14) 0.0624(16) 0.0283(13) 0.0267(14) 0.0159(12)
C18 0.0537(15) 0.0618(17) 0.0677(18) 0.0252(13) 0.0111(13) 0.0229(14)
C19 0.0568(16) 0.0571(17) 0.0578(17) 0.0125(14) -0.0077(13) 0.0055(13)
C20 0.0586(15) 0.0400(13) 0.0564(16) 0.0119(12) -0.0003(13) 0.0006(11)

loop_
_atom_type_symbol
_atom_type_description
_atom_type_scat_dispersion_real
_atom_type_scat_dispersion_imag
_atom_type_scat_source
C C 0.0033 0.0016 'International Tables Vol C Tables 4.2.6.8 and 6.1.1.4'
H H 0.0000 0.0000 'International Tables Vol C Tables 4.2.6.8 and 6.1.1.4'
N N 0.0061 0.0033 'International Tables Vol C Tables 4.2.6.8 and 6.1.1.4'
O O 0.0106 0.0060 'International Tables Vol C Tables 4.2.6.8 and 6.1.1.4'
Cl Cl 0.1484 0.1585 'International Tables Vol C Tables 4.2.6.8 and 6.1.1.4'

loop_
_geom_angle_atom_site_label_1
_geom_angle_atom_site_label_2
_geom_angle_atom_site_label_3
_geom_angle
_geom_angle_publ_flag
C3 O1 C1 117.2(2) ?
C4 O2 C2 118.15(18) ?
C15 O4 C14 117.11(17) ?
C13 N C8 126.21(19) yes
C13 N C7 119.07(18) yes
C8 N C7 114.65(18) yes
O1 C1 H1A 109.5 ?
O1 C1 H1B 109.5 ?
H1A C1 H1B 109.5 ?
O1 C1 H1C 109.5 ?
H1A C1 H1C 109.5 ?
H1B C1 H1C 109.5 ?
O2 C2 H2A 109.5 ?
O2 C2 H2B 109.5 ?
H2A C2 H2B 109.5 ?
O2 C2 H2C 109.5 ?
H2A C2 H2C 109.5 ?
H2B C2 H2C 109.5 ?
O1 C3 C11 124.9(2) yes
O1 C3 C4 115.6(2) yes
C11 C3 C4 119.5(2) ?
O2 C4 C5 125.3(2) yes
O2 C4 C3 115.29(19) yes
C5 C4 C3 119.43(19) ?
C4 C5 C6 120.7(2) ?
C4 C5 H5A 119.6 ?
C6 C5 H5A 119.6 ?
C10 C6 C5 119.99(19) ?
C10 C6 C7 122.17(19) ?
C5 C6 C7 117.71(18) ?
N C7 C14 111.32(17) yes
N C7 C6 110.82(17) yes
C14 C7 C6 108.49(17) ?
N C7 H7A 108.7 ?
C14 C7 H7A 108.7 ?
C6 C7 H7A 108.7 ?
N C8 C9 110.24(19) yes
N C8 H8A 109.6 ?
C9 C8 H8A 109.6 ?
N C8 H8B 109.6 ?
C9 C8 H8B 109.6 ?
H8A C8 H8B 108.1 ?
C10 C9 C8 112.1(2) ?
C10 C9 H9A 109.2 ?
C8 C9 H9A 109.2 ?
C10 C9 H9B 109.2 ?
C8 C9 H9B 109.2 ?
H9A C9 H9B 107.9 ?
C6 C10 C11 119.0(2) ?
C6 C10 C9 121.3(2) ?
C11 C10 C9 119.7(2) ?
C3 C11 C10 121.4(2) ?
C3 C11 H11A 119.3 ?
C10 C11 H11A 119.3 ?
C13 C12 Cl 110.64(18) ?
C13 C12 H12A 109.5 ?
Cl C12 H12A 109.5 ?
C13 C12 H12B 109.5 ?
Cl C12 H12B 109.5 ?
H12A C12 H12B 108.1 ?
O3 C13 N 123.1(2) ?
O3 C13 C12 119.0(2) ?
N C13 C12 117.9(2) ?
O4 C14 C7 109.56(18) ?
O4 C14 H14A 109.8 ?
C7 C14 H14A 109.8 ?
O4 C14 H14B 109.8 ?
C7 C14 H14B 109.8 ?
H14A C14 H14B 108.2 ?
O4 C15 C20 116.9(2) ?
O4 C15 C16 124.4(2) ?
C20 C15 C16 118.7(2) ?
C17 C16 C15 119.6(2) ?
C17 C16 H16A 120.2 ?
C15 C16 H16A 120.2 ?
C18 C17 C16 121.3(2) ?
C18 C17 H17A 119.4 ?
C16 C17 H17A 119.4 ?
C19 C18 C17 118.7(2) ?
C19 C18 H18A 120.6 ?
C17 C18 H18A 120.6 ?
C20 C19 C18 120.9(2) ?
C20 C19 H19A 119.5 ?
C18 C19 H19A 119.5 ?
C19 C20 C15 120.8(2) ?
C19 C20 H20A 119.6 ?
C15 C20 H20A 119.6 ?

loop_
_geom_bond_atom_site_label_1
_geom_bond_atom_site_label_2
_geom_bond_distance
_geom_bond_publ_flag
Cl C12 1.769(3) ?
O1 C3 1.365(3) yes
O1 C1 1.427(3) yes
O2 C4 1.360(3) yes
O2 C2 1.424(3) yes
O3 C13 1.226(3) yes
O4 C15 1.371(3) yes
O4 C14 1.421(3) yes
N C13 1.351(3) yes
N C8 1.465(3) yes
N C7 1.472(3) yes
C1 H1A 0.9600 ?
C1 H1B 0.9600 ?
C1 H1C 0.9600 ?
C2 H2A 0.9600 ?
C2 H2B 0.9600 ?
C2 H2C 0.9600 ?
C3 C11 1.371(3) ?
C3 C4 1.415(3) ?
C4 C5 1.371(3) ?
C5 C6 1.406(3) ?
C5 H5A 0.9300 ?
C6 C10 1.381(3) ?
C6 C7 1.517(3) ?
C7 C14 1.511(3) ?
C7 H7A 0.9800 ?
C8 C9 1.514(3) ?
C8 H8A 0.9700 ?
C8 H8B 0.9700 ?
C9 C10 1.508(3) ?
C9 H9A 0.9700 ?
C9 H9B 0.9700 ?
C10 C11 1.401(3) ?
C11 H11A 0.9300 ?
C12 C13 1.512(3) ?
C12 H12A 0.9700 ?
C12 H12B 0.9700 ?
C14 H14A 0.9700 ?
C14 H14B 0.9700 ?
C15 C20 1.382(3) ?
C15 C16 1.384(3) ?
C16 C17 1.378(3) ?
C16 H16A 0.9300 ?
C17 C18 1.371(4) ?
C17 H17A 0.9300 ?
C18 C19 1.370(4) ?
C18 H18A 0.9300 ?
C19 C20 1.362(4) ?
C19 H19A 0.9300 ?
C20 H20A 0.9300 ?

loop_
_geom_torsion_atom_site_label_1
_geom_torsion_atom_site_label_2
_geom_torsion_atom_site_label_3
_geom_torsion_atom_site_label_4
_geom_torsion
_geom_torsion_publ_flag
C1 O1 C3 C11 9.8(4) ?
C1 O1 C3 C4 -170.2(2) ?
C2 O2 C4 C5 -7.2(3) ?
C2 O2 C4 C3 172.7(2) ?
O1 C3 C4 O2 -0.4(3) ?
C11 C3 C4 O2 179.6(2) ?
O1 C3 C4 C5 179.5(2) ?
C11 C3 C4 C5 -0.4(3) ?
O2 C4 C5 C6 179.2(2) ?
C3 C4 C5 C6 -0.7(3) ?
C4 C5 C6 C10 1.3(3) ?
C4 C5 C6 C7 -174.68(19) ?
C13 N C7 C14 -102.9(2) ?
C8 N C7 C14 74.3(2) ?
C13 N C7 C6 136.2(2) ?
C8 N C7 C6 -46.6(2) yes
C10 C6 C7 N 18.0(3) yes
C5 C6 C7 N -166.17(18) ?
C10 C6 C7 C14 -104.5(2) ?
C5 C6 C7 C14 71.3(2) ?
C13 N C8 C9 -120.2(2) ?
C7 N C8 C9 62.9(3) yes
N C8 C9 C10 -46.7(3) yes
C5 C6 C10 C11 -0.8(3) ?
C7 C6 C10 C11 175.0(2) ?
C5 C6 C10 C9 177.9(2) ?
C7 C6 C10 C9 -6.3(3) yes
C8 C9 C10 C6 20.5(3) yes
C8 C9 C10 C11 -160.8(2) ?
O1 C3 C11 C10 -179.0(2) ?
C4 C3 C11 C10 0.9(4) ?
C6 C10 C11 C3 -0.3(4) ?
C9 C10 C11 C3 -179.1(2) ?
C8 N C13 O3 178.1(2) ?
C7 N C13 O3 -5.1(3) ?
C8 N C13 C12 -2.0(3) ?
C7 N C13 C12 174.82(19) ?
Cl C12 C13 O3 103.5(2) ?
Cl C12 C13 N -76.5(3) ?
C15 O4 C14 C7 -168.83(17) ?
N C7 C14 O4 57.3(2) ?
C6 C7 C14 O4 179.46(17) ?
C14 O4 C15 C20 171.4(2) ?
C14 O4 C15 C16 -7.9(3) ?
O4 C15 C16 C17 177.5(2) ?
C20 C15 C16 C17 -1.8(3) ?
C15 C16 C17 C18 0.3(4) ?
C16 C17 C18 C19 0.8(4) ?
C17 C18 C19 C20 -0.3(4) ?
C18 C19 C20 C15 -1.3(5) ?
O4 C15 C20 C19 -177.0(2) ?
C16 C15 C20 C19 2.4(4) ?
